data_2230666
loop_
_publ_author_name
'Danish, Muhammad'
'Tahir, M. Nawaz'
'Ghafoor, Sabiha'
'Ahmad, Nazir'
'Nisa, Mehwish'

_publ_section_title
;
 <i>catena</i>-Poly[bis(\m~3~-2-methyl-3,5-dinitrobenzoato)disilver(I)]
;
_journal_coeditor_code HB5898
_journal_issue 7
_journal_name_full 'Acta Crystallographica Section E'
_journal_page_first m938
_journal_page_last m939
_journal_paper_doi 10.1107/S1600536811022483
_journal_volume 67
_journal_year 2011
_chemical_formula_iupac '[Ag2 (C8 H5 N2 O6)2]'
_chemical_formula_moiety 'C8 H5 Ag N2 O6'
_chemical_formula_sum 'C8 H5 Ag N2 O6'
_chemical_formula_weight 333.01
_chemical_name_systematic
;
<i>catena</i>-Poly[bis(\m~3~-2-methyl-3,5-dinitrobenzoato)disilver(I)]
;
_space_group_IT_number 14
_symmetry_cell_setting monoclinic
_symmetry_space_group_name_Hall '-P 2yn'
_symmetry_space_group_name_H-M 'P 1 21/n 1'
_atom_sites_solution_hydrogens geom
_atom_sites_solution_primary direct
_atom_sites_solution_secondary difmap
_audit_creation_method SHELXL-97
_cell_angle_alpha 90
_cell_angle_beta 90.493(2)
_cell_angle_gamma 90
_cell_formula_units_Z 4
_cell_length_a 5.7073(3)
_cell_length_b 11.9204(6)
_cell_length_c 14.5117(7)
_cell_measurement_reflns_used 1786
_cell_measurement_temperature 296(2)
_cell_measurement_theta_max 28.32
_cell_measurement_theta_min 2.21
_cell_volume 987.24(9)
_computing_cell_refinement 'SAINT (Bruker, 2009)'
_computing_data_collection 'APEX2 (Bruker, 2009)'
_computing_data_reduction 'SAINT (Bruker, 2009)'
_computing_molecular_graphics 'ORTEP-3 for Windows (Farrugia, 1997) and PLATON (Spek, 2009)'
_computing_publication_material
;
WinGX (Farrugia, 1999) and PLATON (Spek, 2009)
;
_computing_structure_refinement 'SHELXL97 (Sheldrick, 2008)'
_computing_structure_solution 'SHELXS97 (Sheldrick, 2008)'
_diffrn_ambient_temperature 296(2)
_diffrn_detector_area_resol_mean 7.50
_diffrn_measured_fraction_theta_full 0.978
_diffrn_measured_fraction_theta_max 0.978
_diffrn_measurement_device_type 'Bruker Kappa APEXII CCD'
_diffrn_measurement_method \w
_diffrn_radiation_monochromator graphite
_diffrn_radiation_source 'fine-focus sealed tube'
_diffrn_radiation_type MoK\a
_diffrn_radiation_wavelength 0.71073
_diffrn_reflns_av_R_equivalents 0.0366
_diffrn_reflns_av_sigmaI/netI 0.0367
_diffrn_reflns_limit_h_max 7
_diffrn_reflns_limit_h_min -7
_diffrn_reflns_limit_k_max 15
_diffrn_reflns_limit_k_min -15
_diffrn_reflns_limit_l_max 18
_diffrn_reflns_limit_l_min -19
_diffrn_reflns_number 9039
_diffrn_reflns_theta_full 28.32
_diffrn_reflns_theta_max 28.32
_diffrn_reflns_theta_min 2.21
_diffrn_standards_number 0
_exptl_absorpt_coefficient_mu 2.062
_exptl_absorpt_correction_T_max 0.630
_exptl_absorpt_correction_T_min 0.560
_exptl_absorpt_correction_type multi-scan
_exptl_absorpt_process_details '(SADABS; Bruker, 2005)'
_exptl_crystal_colour colorless
_exptl_crystal_density_diffrn 2.240
_exptl_crystal_density_method 'not measured'
_exptl_crystal_description prism
_exptl_crystal_F_000 648
_exptl_crystal_size_max 0.32
_exptl_crystal_size_mid 0.24
_exptl_crystal_size_min 0.22
_refine_diff_density_max 0.374
_refine_diff_density_min -0.472
_refine_ls_goodness_of_fit_ref 1.017
_refine_ls_hydrogen_treatment constr
_refine_ls_matrix_type full
_refine_ls_number_parameters 155
_refine_ls_number_reflns 2406
_refine_ls_number_restraints 0
_refine_ls_restrained_S_all 1.017
_refine_ls_R_factor_all 0.0493
_refine_ls_R_factor_gt 0.0314
_refine_ls_shift/su_max 0.001
_refine_ls_shift/su_mean 0.000
_refine_ls_structure_factor_coef Fsqd
_refine_ls_weighting_details 'calc w=1/[\s^2^(Fo^2^)+(0.0305P)^2^+0.1320P] where P=(Fo^2^+2Fc^2^)/3'
_refine_ls_weighting_scheme calc
_refine_ls_wR_factor_gt 0.0649
_refine_ls_wR_factor_ref 0.0712
_reflns_number_gt 1786
_reflns_number_total 2406
_reflns_threshold_expression I>2\s(I)
_cod_data_source_file hb5898.cif
_cod_data_source_block I
_cod_original_sg_symbol_H-M 'P 21/n'
_cod_database_code 2230666
_cod_database_fobs_code 2230666

loop_
_symmetry_equiv_pos_site_id
_symmetry_equiv_pos_as_xyz
1 x,y,z
2 1/2-x,1/2+y,1/2-z
3 -x,-y,-z
4 1/2+x,1/2-y,1/2+z

loop_
_atom_site_type_symbol
_atom_site_label
_atom_site_fract_x
_atom_site_fract_y
_atom_site_fract_z
_atom_site_U_iso_or_equiv
_atom_site_adp_type
_atom_site_calc_flag
_atom_site_refinement_flags
_atom_site_occupancy
_atom_site_symmetry_multiplicity
_atom_site_disorder_assembly
_atom_site_disorder_group
Ag Ag1 -0.29331(4) -0.02958(3) -0.051068(17) 0.04430(11) Uani d . 1 1 . .
O O1 -0.1299(4) -0.0013(2) 0.08689(15) 0.0381(6) Uani d . 1 1 . .
O O2 -0.4558(4) 0.0300(2) 0.16610(16) 0.0459(6) Uani d . 1 1 . .
O O3 -0.1538(7) 0.2338(3) 0.4925(2) 0.0946(12) Uani d . 1 1 . .
O O4 0.1858(6) 0.2829(3) 0.4489(2) 0.0870(11) Uani d . 1 1 . .
O O5 0.5695(4) -0.0999(3) 0.40124(18) 0.0609(8) Uani d . 1 1 . .
O O6 0.3756(5) -0.2134(2) 0.31332(19) 0.0623(8) Uani d . 1 1 . .
N N1 0.0174(6) 0.2210(2) 0.4468(2) 0.0477(8) Uani d . 1 1 . .
N N2 0.4018(4) -0.1237(3) 0.35194(18) 0.0400(7) Uani d . 1 1 . .
C C1 -0.2392(5) 0.0204(2) 0.1589(2) 0.0276(6) Uani d . 1 1 . .
C C2 -0.0938(5) 0.0338(2) 0.24522(19) 0.0252(6) Uani d . 1 1 . .
C C3 -0.1291(5) 0.1216(2) 0.3078(2) 0.0282(6) Uani d . 1 1 . .
C C4 0.0286(5) 0.1253(3) 0.3821(2) 0.0319(7) Uani d . 1 1 . .
C C5 0.2037(5) 0.0491(3) 0.3986(2) 0.0341(7) Uani d . 1 1 . .
H H5 0.3050 0.0562 0.4488 0.041 Uiso calc R 1 1 . .
C C6 0.2220(5) -0.0381(3) 0.3373(2) 0.0289(6) Uani d . 1 1 . .
C C7 0.0803(5) -0.0451(2) 0.26043(19) 0.0271(6) Uani d . 1 1 . .
H H7 0.1016 -0.1031 0.2184 0.032 Uiso calc R 1 1 . .
C C8 -0.3140(6) 0.2095(3) 0.2935(3) 0.0455(9) Uani d . 1 1 . .
H H8A -0.3469 0.2171 0.2288 0.068 Uiso calc R 1 1 . .
H H8B -0.2592 0.2799 0.3175 0.068 Uiso calc R 1 1 . .
H H8C -0.4541 0.1877 0.3249 0.068 Uiso calc R 1 1 . .

loop_
_atom_site_aniso_label
_atom_site_aniso_U_11
_atom_site_aniso_U_22
_atom_site_aniso_U_33
_atom_site_aniso_U_12
_atom_site_aniso_U_13
_atom_site_aniso_U_23
Ag1 0.02496(14) 0.0754(2) 0.03242(15) -0.00299(13) -0.00920(10) 0.00362(13)
O1 0.0238(10) 0.0648(16) 0.0257(12) 0.0004(10) -0.0030(9) -0.0048(10)
O2 0.0195(10) 0.0871(19) 0.0311(12) -0.0002(11) -0.0038(9) -0.0001(12)
O3 0.122(3) 0.078(2) 0.085(3) -0.005(2) 0.052(2) -0.0341(19)
O4 0.094(2) 0.053(2) 0.114(3) -0.0129(17) -0.012(2) -0.0364(18)
O5 0.0420(14) 0.088(2) 0.0518(16) 0.0154(14) -0.0241(12) -0.0037(14)
O6 0.0634(17) 0.0575(18) 0.0657(19) 0.0282(14) -0.0176(14) -0.0220(14)
N1 0.067(2) 0.0365(17) 0.0391(17) 0.0022(17) -0.0016(16) -0.0086(13)
N2 0.0325(14) 0.0564(19) 0.0311(15) 0.0101(14) -0.0058(11) -0.0007(13)
C1 0.0239(14) 0.0316(16) 0.0271(15) -0.0053(13) -0.0045(12) 0.0057(12)
C2 0.0201(13) 0.0339(17) 0.0215(14) -0.0055(13) -0.0004(11) 0.0034(12)
C3 0.0272(14) 0.0289(16) 0.0285(16) -0.0013(13) 0.0051(12) 0.0043(12)
C4 0.0389(17) 0.0283(16) 0.0286(16) -0.0047(14) 0.0031(13) -0.0035(12)
C5 0.0374(17) 0.0390(19) 0.0257(16) -0.0034(14) -0.0075(13) -0.0031(12)
C6 0.0230(14) 0.0376(18) 0.0260(15) 0.0014(13) -0.0012(12) -0.0004(13)
C7 0.0252(14) 0.0330(18) 0.0230(14) -0.0047(12) 0.0009(12) -0.0034(11)
C8 0.0414(18) 0.039(2) 0.056(2) 0.0103(16) 0.0047(17) 0.0006(16)

loop_
_atom_type_symbol
_atom_type_description
_atom_type_scat_dispersion_real
_atom_type_scat_dispersion_imag
_atom_type_scat_source
C C 0.0033 0.0016 'International Tables Vol C Tables 4.2.6.8 and 6.1.1.4'
H H 0.0000 0.0000 'International Tables Vol C Tables 4.2.6.8 and 6.1.1.4'
N N 0.0061 0.0033 'International Tables Vol C Tables 4.2.6.8 and 6.1.1.4'
O O 0.0106 0.0060 'International Tables Vol C Tables 4.2.6.8 and 6.1.1.4'
Ag Ag -0.8971 1.1015 'International Tables Vol C Tables 4.2.6.8 and 6.1.1.4'

loop_
_geom_angle_atom_site_label_1
_geom_angle_atom_site_label_2
_geom_angle_atom_site_label_3
_geom_angle_site_symmetry_1
_geom_angle_site_symmetry_3
_geom_angle
_geom_angle_publ_flag
O2 Ag1 O1 3_455 . 162.11(8) y
O2 Ag1 O1 3_455 3 117.90(8) y
O1 Ag1 O1 . 3 76.52(8) y
O2 Ag1 Ag1 3_455 3_455 81.95(6) ?
O1 Ag1 Ag1 . 3_455 80.74(6) ?
O1 Ag1 Ag1 3 3_455 150.00(5) ?
C1 O1 Ag1 . . 125.13(18) ?
C1 O1 Ag1 . 3 129.30(18) ?
Ag1 O1 Ag1 . 3 103.48(8) ?
C1 O2 Ag1 . 3_455 125.3(2) ?
O3 N1 O4 . . 124.0(3) ?
O3 N1 C4 . . 119.4(3) ?
O4 N1 C4 . . 116.6(3) ?
O6 N2 O5 . . 124.5(3) ?
O6 N2 C6 . . 117.6(3) ?
O5 N2 C6 . . 117.9(3) ?
O2 C1 O1 . . 126.3(3) ?
O2 C1 C2 . . 117.4(3) ?
O1 C1 C2 . . 116.3(2) ?
C7 C2 C3 . . 120.7(3) ?
C7 C2 C1 . . 116.8(3) ?
C3 C2 C1 . . 122.5(3) ?
C4 C3 C2 . . 115.3(3) ?
C4 C3 C8 . . 122.1(3) ?
C2 C3 C8 . . 122.5(3) ?
C5 C4 C3 . . 125.3(3) ?
C5 C4 N1 . . 115.8(3) ?
C3 C4 N1 . . 118.8(3) ?
C4 C5 C6 . . 116.6(3) ?
C4 C5 H5 . . 121.7 ?
C6 C5 H5 . . 121.7 ?
C5 C6 C7 . . 121.6(3) ?
C5 C6 N2 . . 119.5(3) ?
C7 C6 N2 . . 118.9(3) ?
C6 C7 C2 . . 120.3(3) ?
C6 C7 H7 . . 119.8 ?
C2 C7 H7 . . 119.8 ?
C3 C8 H8A . . 109.5 ?
C3 C8 H8B . . 109.5 ?
H8A C8 H8B . . 109.5 ?
C3 C8 H8C . . 109.5 ?
H8A C8 H8C . . 109.5 ?
H8B C8 H8C . . 109.5 ?

loop_
_geom_bond_atom_site_label_1
_geom_bond_atom_site_label_2
_geom_bond_site_symmetry_2
_geom_bond_distance
_geom_bond_publ_flag
Ag1 O2 3_455 2.190(2) y
Ag1 O1 . 2.227(2) y
Ag1 O1 3 2.502(2) y
Ag1 Ag1 3_455 2.8845(5) n
O1 C1 . 1.249(4) ?
O1 Ag1 3 2.502(2) n
O2 C1 . 1.247(3) ?
O2 Ag1 3_455 2.190(2) ?
O3 N1 . 1.195(4) ?
O4 N1 . 1.212(4) ?
O5 N2 . 1.223(3) ?
O6 N2 . 1.216(4) ?
N1 C4 . 1.479(4) ?
N2 C6 . 1.462(4) ?
C1 C2 . 1.505(4) ?
C2 C7 . 1.384(4) ?
C2 C3 . 1.402(4) ?
C3 C4 . 1.399(4) ?
C3 C8 . 1.500(4) ?
C4 C5 . 1.370(4) ?
C5 C6 . 1.373(4) ?
C5 H5 . 0.9300 ?
C6 C7 . 1.375(4) ?
C7 H7 . 0.9300 ?
C8 H8A . 0.9600 ?
C8 H8B . 0.9600 ?
C8 H8C . 0.9600 ?

loop_
_geom_hbond_atom_site_label_D
_geom_hbond_atom_site_label_H
_geom_hbond_atom_site_label_A
_geom_hbond_site_symmetry_A
_geom_hbond_distance_DH
_geom_hbond_distance_HA
_geom_hbond_distance_DA
_geom_hbond_angle_DHA
C5 H5 O5 3_656 0.93 2.34 3.227(4) 159

loop_
_geom_torsion_atom_site_label_1
_geom_torsion_atom_site_label_2
_geom_torsion_atom_site_label_3
_geom_torsion_atom_site_label_4
_geom_torsion_site_symmetry_1
_geom_torsion_site_symmetry_2
_geom_torsion_site_symmetry_3
_geom_torsion_site_symmetry_4
_geom_torsion
_geom_torsion_publ_flag
O2 Ag1 O1 C1 3_455 . . . 19.3(5) ?
O1 Ag1 O1 C1 3 . . . 164.8(3) ?
Ag1 Ag1 O1 C1 3_455 . . . 4.5(2) ?
O2 Ag1 O1 Ag1 3_455 . . 3 -145.5(3) ?
O1 Ag1 O1 Ag1 3 . . 3 0.0 ?
Ag1 Ag1 O1 Ag1 3_455 . . 3 -160.29(8) ?
Ag1 O2 C1 O1 3_455 . . . -7.0(5) ?
Ag1 O2 C1 C2 3_455 . . . 174.26(19) ?
Ag1 O1 C1 O2 . . . . -0.1(5) ?
Ag1 O1 C1 O2 3 . . . 160.7(2) ?
Ag1 O1 C1 C2 . . . . 178.61(18) ?
Ag1 O1 C1 C2 3 . . . -20.6(4) ?
O2 C1 C2 C7 . . . . 134.2(3) ?
O1 C1 C2 C7 . . . . -44.6(4) ?
O2 C1 C2 C3 . . . . -46.2(4) ?
O1 C1 C2 C3 . . . . 135.0(3) ?
C7 C2 C3 C4 . . . . 2.7(4) ?
C1 C2 C3 C4 . . . . -176.9(3) ?
C7 C2 C3 C8 . . . . 179.3(3) ?
C1 C2 C3 C8 . . . . -0.2(4) ?
C2 C3 C4 C5 . . . . -2.3(4) ?
C8 C3 C4 C5 . . . . -178.9(3) ?
C2 C3 C4 N1 . . . . 174.6(3) ?
C8 C3 C4 N1 . . . . -2.0(4) ?
O3 N1 C4 C5 . . . . -118.4(4) ?
O4 N1 C4 C5 . . . . 62.5(4) ?
O3 N1 C4 C3 . . . . 64.4(4) ?
O4 N1 C4 C3 . . . . -114.7(4) ?
C3 C4 C5 C6 . . . . -0.8(5) ?
N1 C4 C5 C6 . . . . -177.8(3) ?
C4 C5 C6 C7 . . . . 3.6(5) ?
C4 C5 C6 N2 . . . . -178.7(3) ?
O6 N2 C6 C5 . . . . 160.4(3) ?
O5 N2 C6 C5 . . . . -20.4(4) ?
O6 N2 C6 C7 . . . . -21.8(4) ?
O5 N2 C6 C7 . . . . 157.4(3) ?
C5 C6 C7 C2 . . . . -3.2(5) ?
N2 C6 C7 C2 . . . . 179.1(3) ?
C3 C2 C7 C6 . . . . -0.2(4) ?
C1 C2 C7 C6 . . . . 179.4(3) ?
